data_4109135
loop_
_publ_author_name
'Ryan E. Cowley'
'Ranko P. Bontchev'
'John Sorrell'
'Orcino Sarracino'
'Yanhua Feng'
'Haobin Wang'
'Jeremy M. Smith'

_publ_section_title
;
 Formation of a Cobalt(III) Imido from a Cobalt(II) Amido Complex.
 Evidence for Proton-Coupled Electron Transfer
;
_journal_name_full 'Journal of the American Chemical Society'
_journal_page_first 2424
_journal_page_last 2425
_journal_paper_doi 10.1021/ja066899n
_journal_volume 129
_journal_year 2007
_chemical_formula_sum 'C21.67 H32 B0.67 Co0.67 N4.67 O0.33'
_chemical_formula_weight 409.69
_chemical_name_systematic
;
tert-Butylimidophenyltris-(1-tert-butyl-imidazol-2-ylidene)boratocobalt(iii)

;
_space_group_IT_number 14
_symmetry_cell_setting monoclinic
_symmetry_space_group_name_Hall '-P 2yn'
_symmetry_space_group_name_H-M 'P 1 21/n 1'
_atom_sites_solution_hydrogens geom
_atom_sites_solution_primary direct
_atom_sites_solution_secondary difmap
_audit_creation_method SHELXL-97
_cell_angle_alpha 90.00
_cell_angle_beta 100.028(2)
_cell_angle_gamma 90.00
_cell_formula_units_Z 6
_cell_length_a 9.6389(3)
_cell_length_b 20.8449(7)
_cell_length_c 17.1780(6)
_cell_measurement_reflns_used 8226
_cell_measurement_temperature 223(2)
_cell_measurement_theta_max 15.00
_cell_measurement_theta_min 1.55
_cell_volume 3398.7(2)
_computing_structure_refinement 'SHELXL-97 (Sheldrick, 1997)'
_diffrn_ambient_temperature 223(2)
_diffrn_measured_fraction_theta_full 0.998
_diffrn_measured_fraction_theta_max 0.998
_diffrn_measurement_device_type 'Bruker X8 Apex2 CCD'
_diffrn_measurement_method 'omega / phi scan'
_diffrn_radiation_monochromator graphite
_diffrn_radiation_source 'fine-focus sealed tube'
_diffrn_radiation_type MoK\a
_diffrn_radiation_wavelength 0.71073
_diffrn_reflns_av_R_equivalents 0.0304
_diffrn_reflns_av_sigmaI/netI 0.0148
_diffrn_reflns_limit_h_max 9
_diffrn_reflns_limit_h_min -10
_diffrn_reflns_limit_k_max 21
_diffrn_reflns_limit_k_min -20
_diffrn_reflns_limit_l_max 18
_diffrn_reflns_limit_l_min -18
_diffrn_reflns_number 42722
_diffrn_reflns_theta_full 22.00
_diffrn_reflns_theta_max 22.00
_diffrn_reflns_theta_min 1.55
_exptl_absorpt_coefficient_mu 0.538
_exptl_absorpt_correction_T_max 0.948
_exptl_absorpt_correction_T_min 0.922
_exptl_absorpt_correction_type empirical
_exptl_crystal_colour violet
_exptl_crystal_density_diffrn 1.201
_exptl_crystal_description prism
_exptl_crystal_F_000 1312
_exptl_crystal_size_max 0.15
_exptl_crystal_size_mid 0.13
_exptl_crystal_size_min 0.10
_refine_diff_density_max 0.970
_refine_diff_density_min -0.357
_refine_diff_density_rms 0.151
_refine_ls_extinction_coef 0.0130(17)
_refine_ls_extinction_expression Fc^*^=kFc[1+0.001xFc^2^\l^3^/sin(2\q)]^-1/4^
_refine_ls_extinction_method SHELXL
_refine_ls_goodness_of_fit_ref 1.150
_refine_ls_hydrogen_treatment mixed
_refine_ls_matrix_type full
_refine_ls_number_parameters 399
_refine_ls_number_reflns 4150
_refine_ls_number_restraints 0
_refine_ls_restrained_S_all 1.150
_refine_ls_R_factor_all 0.0593
_refine_ls_R_factor_gt 0.0519
_refine_ls_shift/su_max 0.001
_refine_ls_shift/su_mean 0.000
_refine_ls_structure_factor_coef Fsqd
_refine_ls_weighting_details 'calc w=1/[\s^2^(Fo^2^)+(0.1170P)^2^+4.1391P] where P=(Fo^2^+2Fc^2^)/3'
_refine_ls_weighting_scheme calc
_refine_ls_wR_factor_gt 0.1651
_refine_ls_wR_factor_ref 0.1783
_reflns_number_gt 3772
_reflns_number_total 4150
_reflns_threshold_expression >2sigma(I)
_cod_data_source_file ja066899nsi20070131_112252.cif
_cod_data_source_block js062
_cod_database_code 4109135

loop_
_symmetry_equiv_pos_as_xyz
'x, y, z'
'-x+1/2, y+1/2, -z+1/2'
'-x, -y, -z'
'x-1/2, -y-1/2, z-1/2'

loop_
_atom_site_label
_atom_site_type_symbol
_atom_site_fract_x
_atom_site_fract_y
_atom_site_fract_z
_atom_site_U_iso_or_equiv
_atom_site_adp_type
_atom_site_occupancy
_atom_site_symmetry_multiplicity
_atom_site_calc_flag
_atom_site_refinement_flags
Co1 Co 0.34519(5) 0.23919(2) 0.96515(3) 0.0213(3) Uani 1 1 d .
B1 B 0.3968(5) 0.3543(2) 0.8562(3) 0.0261(10) Uani 1 1 d .
N11 N 0.0578(3) 0.30637(17) 0.90426(19) 0.0316(8) Uani 1 1 d .
N12 N 0.2377(3) 0.34544(15) 0.86071(18) 0.0271(8) Uani 1 1 d .
C11 C 0.2004(4) 0.29776(19) 0.9069(2) 0.0262(9) Uani 1 1 d .
C12 C 0.0120(4) 0.3589(2) 0.8580(2) 0.0394(11) Uani 1 1 d .
H12 H -0.0798 0.3744 0.8472 0.047 Uiso 1 1 calc R
C13 C 0.1232(4) 0.3835(2) 0.8314(2) 0.0353(10) Uani 1 1 d .
H13 H 0.1234 0.4195 0.7993 0.042 Uiso 1 1 calc R
C14 C -0.0347(5) 0.2677(2) 0.9473(3) 0.0386(11) Uani 1 1 d .
C15 C -0.1868(5) 0.2915(3) 0.9275(3) 0.0590(15) Uani 1 1 d .
H15A H -0.1911 0.3354 0.9438 0.088 Uiso 1 1 calc R
H15B H -0.2455 0.2657 0.9548 0.088 Uiso 1 1 calc R
H15C H -0.2192 0.2884 0.8716 0.088 Uiso 1 1 calc R
C16 C -0.0280(5) 0.1987(2) 0.9215(3) 0.0531(13) Uani 1 1 d .
H16A H -0.0609 0.1956 0.8656 0.080 Uiso 1 1 calc R
H16B H -0.0863 0.1728 0.9489 0.080 Uiso 1 1 calc R
H16C H 0.0676 0.1838 0.9336 0.080 Uiso 1 1 calc R
C17 C 0.0168(5) 0.2771(3) 0.0359(3) 0.0490(13) Uani 1 1 d .
H17A H 0.1147 0.2658 0.0487 0.074 Uiso 1 1 calc R
H17B H -0.0368 0.2503 0.0650 0.074 Uiso 1 1 calc R
H17C H 0.0050 0.3212 0.0495 0.074 Uiso 1 1 calc R
N21 N 0.4475(3) 0.28854(15) 0.83061(17) 0.0231(8) Uani 1 1 d .
N22 N 0.5045(3) 0.18779(15) 0.83656(18) 0.0267(8) Uani 1 1 d .
C21 C 0.4398(4) 0.23460(17) 0.8738(2) 0.0234(9) Uani 1 1 d .
C22 C 0.5098(4) 0.2755(2) 0.7659(2) 0.0290(10) Uani 1 1 d .
H22 H 0.5245 0.3045 0.7271 0.035 Uiso 1 1 calc R
C23 C 0.5452(4) 0.2135(2) 0.7693(2) 0.0329(10) Uani 1 1 d .
H23 H 0.5891 0.1915 0.7333 0.039 Uiso 1 1 calc R
C24 C 0.5343(4) 0.12022(19) 0.8628(2) 0.0297(9) Uani 1 1 d .
C25 C 0.3965(5) 0.0834(2) 0.8521(3) 0.0420(11) Uani 1 1 d .
H25A H 0.3532 0.0841 0.7974 0.063 Uiso 1 1 calc R
H25B H 0.3346 0.1029 0.8834 0.063 Uiso 1 1 calc R
H25C H 0.4147 0.0398 0.8689 0.063 Uiso 1 1 calc R
C26 C 0.6334(6) 0.0892(2) 0.8144(3) 0.0496(12) Uani 1 1 d .
H26A H 0.5899 0.0885 0.7597 0.074 Uiso 1 1 calc R
H26B H 0.6536 0.0460 0.8325 0.074 Uiso 1 1 calc R
H26C H 0.7194 0.1133 0.8203 0.074 Uiso 1 1 calc R
C27 C 0.6061(5) 0.1206(2) 0.9489(3) 0.0403(11) Uani 1 1 d .
H27A H 0.6928 0.1442 0.9539 0.060 Uiso 1 1 calc R
H27B H 0.6256 0.0773 0.9665 0.060 Uiso 1 1 calc R
H27C H 0.5454 0.1406 0.9805 0.060 Uiso 1 1 calc R
N31 N 0.5230(3) 0.33982(16) 0.06932(18) 0.0286(8) Uani 1 1 d .
N32 N 0.4657(3) 0.36356(15) 0.94469(18) 0.0258(8) Uani 1 1 d .
C31 C 0.4567(4) 0.31584(18) 0.9977(2) 0.0242(9) Uani 1 1 d .
C32 C 0.5645(5) 0.4025(2) 0.0600(3) 0.0399(11) Uani 1 1 d .
H32 H 0.6091 0.4296 0.0996 0.048 Uiso 1 1 calc R
C33 C 0.5283(5) 0.4167(2) 0.9831(3) 0.0364(11) Uani 1 1 d .
H33 H 0.5430 0.4558 0.9597 0.044 Uiso 1 1 calc R
C34 C 0.5494(4) 0.3052(2) 0.1467(2) 0.0354(10) Uani 1 1 d .
C35 C 0.4089(5) 0.2938(3) 0.1728(3) 0.0546(14) Uani 1 1 d .
H35A H 0.3644 0.3342 0.1789 0.082 Uiso 1 1 calc R
H35B H 0.4239 0.2713 0.2223 0.082 Uiso 1 1 calc R
H35C H 0.3495 0.2686 0.1337 0.082 Uiso 1 1 calc R
C36 C 0.6268(6) 0.2432(2) 0.1356(3) 0.0515(14) Uani 1 1 d .
H36A H 0.7146 0.2531 0.1191 0.077 Uiso 1 1 calc R
H36B H 0.5701 0.2175 0.0959 0.077 Uiso 1 1 calc R
H36C H 0.6445 0.2200 0.1846 0.077 Uiso 1 1 calc R
C37 C 0.6436(5) 0.3455(3) 0.2088(3) 0.0507(13) Uani 1 1 d .
H37A H 0.7323 0.3530 0.1922 0.076 Uiso 1 1 calc R
H37B H 0.6592 0.3231 0.2584 0.076 Uiso 1 1 calc R
H37C H 0.5986 0.3858 0.2149 0.076 Uiso 1 1 calc R
N41 N 0.3145(3) 0.17779(15) 0.02125(18) 0.0267(8) Uani 1 1 d .
C41 C 0.2882(5) 0.1235(2) 0.0707(2) 0.0345(10) Uani 1 1 d .
C42 C 0.1924(9) 0.1443(3) 0.1274(4) 0.095(3) Uani 1 1 d .
H42A H 0.2356 0.1790 0.1595 0.143 Uiso 1 1 calc R
H42B H 0.1775 0.1088 0.1606 0.143 Uiso 1 1 calc R
H42C H 0.1037 0.1582 0.0979 0.143 Uiso 1 1 calc R
C43 C 0.2183(9) 0.0696(3) 0.0209(4) 0.094(3) Uani 1 1 d .
H43A H 0.1326 0.0847 -0.0108 0.141 Uiso 1 1 calc R
H43B H 0.1973 0.0354 0.0545 0.141 Uiso 1 1 calc R
H43C H 0.2804 0.0540 -0.0130 0.141 Uiso 1 1 calc R
C44 C 0.4248(7) 0.0988(4) 0.1178(5) 0.110(3) Uani 1 1 d .
H44A H 0.4713 0.1327 0.1501 0.166 Uiso 1 1 calc R
H44B H 0.4846 0.0839 0.0824 0.166 Uiso 1 1 calc R
H44C H 0.4054 0.0640 0.1510 0.166 Uiso 1 1 calc R
C51 C 0.4318(4) 0.40915(19) 0.7960(2) 0.0306(10) Uani 1 1 d .
C52 C 0.3448(5) 0.4197(2) 0.7235(3) 0.0402(11) Uani 1 1 d .
H52 H 0.2623 0.3960 0.7109 0.048 Uiso 1 1 calc R
C53 C 0.3766(6) 0.4641(3) 0.6699(3) 0.0527(14) Uani 1 1 d .
H53 H 0.3157 0.4698 0.6221 0.063 Uiso 1 1 calc R
C54 C 0.4978(6) 0.5001(2) 0.6866(3) 0.0565(15) Uani 1 1 d .
H54 H 0.5170 0.5315 0.6515 0.068 Uiso 1 1 calc R
C55 C 0.5894(6) 0.4891(2) 0.7552(3) 0.0539(14) Uani 1 1 d .
H55 H 0.6734 0.5119 0.7662 0.065 Uiso 1 1 calc R
C56 C 0.5572(5) 0.4437(2) 0.8089(3) 0.0407(11) Uani 1 1 d .
H56 H 0.6218 0.4362 0.8549 0.049 Uiso 1 1 calc R
C61 C 0.4616(10) 0.0256(4) 0.5700(5) 0.037(2) Uani 0.50 1 d P
C62 C 0.5986(10) 0.0361(4) 0.5502(5) 0.041(2) Uani 0.50 1 d P
H62 H 0.6640 0.0600 0.5846 0.050 Uiso 0.50 1 calc PR
C63 C 0.3643(9) -0.0130(4) 0.5150(5) 0.040(2) Uani 0.50 1 d P
H63 H 0.2749 -0.0217 0.5258 0.048 Uiso 0.50 1 calc PR
O61 O 0.4279(8) 0.0490(3) 0.6292(4) 0.0586(19) Uani 0.50 1 d P

loop_
_atom_site_aniso_label
_atom_site_aniso_U_11
_atom_site_aniso_U_22
_atom_site_aniso_U_33
_atom_site_aniso_U_23
_atom_site_aniso_U_13
_atom_site_aniso_U_12
Co1 0.0224(4) 0.0204(4) 0.0221(4) 0.00146(19) 0.0067(3) -0.00168(19)
B1 0.025(2) 0.025(2) 0.029(2) 0.001(2) 0.0059(19) 0.0004(19)
N11 0.0214(18) 0.041(2) 0.0326(19) 0.0032(16) 0.0050(14) 0.0000(15)
N12 0.0268(18) 0.0253(18) 0.0295(17) 0.0031(14) 0.0060(14) 0.0027(14)
C11 0.026(2) 0.028(2) 0.025(2) -0.0019(18) 0.0066(17) -0.0022(17)
C12 0.027(2) 0.052(3) 0.039(2) 0.008(2) 0.0049(19) 0.012(2)
C13 0.034(2) 0.037(2) 0.034(2) 0.0093(19) 0.0064(19) 0.011(2)
C14 0.024(2) 0.050(3) 0.043(3) 0.005(2) 0.009(2) -0.005(2)
C15 0.022(2) 0.085(4) 0.072(4) 0.011(3) 0.013(2) -0.003(3)
C16 0.039(3) 0.053(3) 0.068(3) 0.000(3) 0.011(2) -0.018(2)
C17 0.038(3) 0.070(3) 0.044(3) 0.009(2) 0.018(2) 0.001(2)
N21 0.0233(17) 0.0230(18) 0.0237(17) 0.0029(14) 0.0063(14) -0.0014(14)
N22 0.0286(18) 0.0233(18) 0.0305(18) -0.0004(14) 0.0119(14) 0.0008(14)
C21 0.020(2) 0.025(2) 0.025(2) 0.0004(17) 0.0032(17) -0.0024(16)
C22 0.034(2) 0.030(2) 0.026(2) 0.0046(18) 0.0132(18) -0.0006(19)
C23 0.038(2) 0.035(3) 0.030(2) -0.0013(19) 0.0177(19) 0.003(2)
C24 0.032(2) 0.020(2) 0.038(2) 0.0019(17) 0.0121(18) 0.0015(17)
C25 0.039(2) 0.029(2) 0.057(3) 0.005(2) 0.004(2) -0.003(2)
C26 0.064(3) 0.031(3) 0.060(3) 0.003(2) 0.029(3) 0.010(2)
C27 0.037(2) 0.035(2) 0.048(3) 0.005(2) 0.002(2) 0.007(2)
N31 0.0332(18) 0.0254(19) 0.0269(18) -0.0028(14) 0.0042(14) -0.0050(15)
N32 0.0283(17) 0.0207(18) 0.0294(18) 0.0000(15) 0.0078(14) -0.0015(14)
C31 0.021(2) 0.025(2) 0.028(2) 0.0007(17) 0.0078(16) 0.0026(16)
C32 0.052(3) 0.031(3) 0.036(3) -0.006(2) 0.006(2) -0.015(2)
C33 0.046(3) 0.022(2) 0.042(3) -0.0016(19) 0.012(2) -0.0093(19)
C34 0.039(2) 0.040(3) 0.025(2) -0.0015(19) 0.0005(18) -0.007(2)
C35 0.058(3) 0.075(4) 0.032(3) -0.002(2) 0.011(2) -0.017(3)
C36 0.063(3) 0.044(3) 0.040(3) 0.005(2) -0.010(3) 0.007(2)
C37 0.057(3) 0.057(3) 0.034(3) -0.005(2) -0.004(2) -0.014(3)
N41 0.0291(18) 0.0263(18) 0.0264(17) -0.0012(14) 0.0096(14) -0.0013(14)
C41 0.048(3) 0.027(2) 0.031(2) 0.0051(18) 0.015(2) -0.0061(19)
C42 0.174(7) 0.047(3) 0.093(5) 0.020(3) 0.102(5) 0.004(4)
C43 0.168(7) 0.053(4) 0.058(4) 0.008(3) 0.011(4) -0.061(4)
C44 0.071(4) 0.096(5) 0.159(7) 0.099(5) 0.006(4) 0.003(4)
C51 0.035(2) 0.024(2) 0.036(2) 0.0036(18) 0.0128(19) 0.0042(18)
C52 0.038(2) 0.047(3) 0.038(3) 0.013(2) 0.014(2) 0.008(2)
C53 0.056(3) 0.059(3) 0.049(3) 0.026(3) 0.023(2) 0.026(3)
C54 0.088(4) 0.035(3) 0.058(3) 0.020(2) 0.046(3) 0.018(3)
C55 0.075(4) 0.036(3) 0.062(3) -0.007(2) 0.043(3) -0.020(3)
C56 0.049(3) 0.038(3) 0.039(2) -0.001(2) 0.019(2) -0.007(2)
C61 0.051(6) 0.021(4) 0.034(5) 0.006(4) -0.008(4) 0.023(4)
C62 0.060(6) 0.025(5) 0.025(5) -0.001(4) -0.030(4) 0.016(4)
C63 0.033(5) 0.036(5) 0.048(6) 0.016(4) -0.003(4) 0.025(4)
O61 0.097(5) 0.052(4) 0.028(3) -0.015(3) 0.013(3) 0.021(4)

loop_
_atom_type_symbol
_atom_type_description
_atom_type_scat_dispersion_real
_atom_type_scat_dispersion_imag
_atom_type_scat_source
C C 0.0033 0.0016 'International Tables Vol C Tables 4.2.6.8 and 6.1.1.4'
Co Co 0.3494 0.9721 'International Tables Vol C Tables 4.2.6.8 and 6.1.1.4'
B B 0.0013 0.0007 'International Tables Vol C Tables 4.2.6.8 and 6.1.1.4'
N N 0.0061 0.0033 'International Tables Vol C Tables 4.2.6.8 and 6.1.1.4'
H H 0.0000 0.0000 'International Tables Vol C Tables 4.2.6.8 and 6.1.1.4'
O O 0.0106 0.0060 'International Tables Vol C Tables 4.2.6.8 and 6.1.1.4'

loop_
_geom_angle_atom_site_label_1
_geom_angle_atom_site_label_2
_geom_angle_atom_site_label_3
_geom_angle
_geom_angle_site_symmetry_1
_geom_angle_site_symmetry_3
N41 Co1 C21 125.82(15) 1_556 .
N41 Co1 C31 127.58(16) 1_556 .
C21 Co1 C31 87.67(15) . .
N41 Co1 C11 125.81(16) 1_556 .
C21 Co1 C11 90.64(15) . .
C31 Co1 C11 86.84(15) . .
N21 B1 N12 105.8(3) . .
N21 B1 N32 106.6(3) . .
N12 B1 N32 102.8(3) . .
N21 B1 C51 109.5(3) . .
N12 B1 C51 115.6(3) . .
N32 B1 C51 115.7(3) . .
C11 N11 C12 109.9(3) . .
C11 N11 C14 126.3(3) . .
C12 N11 C14 123.8(3) . .
C11 N12 C13 110.9(3) . .
C11 N12 B1 118.5(3) . .
C13 N12 B1 130.1(3) . .
N12 C11 N11 104.4(3) . .
N12 C11 Co1 120.6(3) . .
N11 C11 Co1 134.8(3) . .
C13 C12 N11 107.8(4) . .
C13 C12 H12 126.1 . .
N11 C12 H12 126.1 . .
C12 C13 N12 106.9(4) . .
C12 C13 H13 126.5 . .
N12 C13 H13 126.5 . .
N11 C14 C16 108.0(4) . .
N11 C14 C17 107.8(4) . 1_556
C16 C14 C17 113.0(4) . 1_556
N11 C14 C15 110.3(4) . .
C16 C14 C15 109.4(4) . .
C17 C14 C15 108.2(4) 1_556 .
C14 C15 H15A 109.5 . .
C14 C15 H15B 109.5 . .
H15A C15 H15B 109.5 . .
C14 C15 H15C 109.5 . .
H15A C15 H15C 109.5 . .
H15B C15 H15C 109.5 . .
C14 C16 H16A 109.5 . .
C14 C16 H16B 109.5 . .
H16A C16 H16B 109.5 . .
C14 C16 H16C 109.5 . .
H16A C16 H16C 109.5 . .
H16B C16 H16C 109.5 . .
C14 C17 H17A 109.5 1_554 .
C14 C17 H17B 109.5 1_554 .
H17A C17 H17B 109.5 . .
C14 C17 H17C 109.5 1_554 .
H17A C17 H17C 109.5 . .
H17B C17 H17C 109.5 . .
C21 N21 C22 110.5(3) . .
C21 N21 B1 122.0(3) . .
C22 N21 B1 127.5(3) . .
C21 N22 C23 109.2(3) . .
C21 N22 C24 127.5(3) . .
C23 N22 C24 123.3(3) . .
N21 C21 N22 105.1(3) . .
N21 C21 Co1 118.5(3) . .
N22 C21 Co1 136.3(3) . .
C23 C22 N21 107.4(3) . .
C23 C22 H22 126.3 . .
N21 C22 H22 126.3 . .
C22 C23 N22 107.6(3) . .
C22 C23 H23 126.2 . .
N22 C23 H23 126.2 . .
N22 C24 C25 108.9(3) . .
N22 C24 C26 110.1(3) . .
C25 C24 C26 109.8(4) . .
N22 C24 C27 108.7(3) . .
C25 C24 C27 111.2(4) . .
C26 C24 C27 108.2(4) . .
C24 C25 H25A 109.5 . .
C24 C25 H25B 109.5 . .
H25A C25 H25B 109.5 . .
C24 C25 H25C 109.5 . .
H25A C25 H25C 109.5 . .
H25B C25 H25C 109.5 . .
C24 C26 H26A 109.5 . .
C24 C26 H26B 109.5 . .
H26A C26 H26B 109.5 . .
C24 C26 H26C 109.5 . .
H26A C26 H26C 109.5 . .
H26B C26 H26C 109.5 . .
C24 C27 H27A 109.5 . .
C24 C27 H27B 109.5 . .
H27A C27 H27B 109.5 . .
C24 C27 H27C 109.5 . .
H27A C27 H27C 109.5 . .
H27B C27 H27C 109.5 . .
C31 N31 C32 109.8(3) 1_554 .
C31 N31 C34 126.8(3) 1_554 .
C32 N31 C34 123.4(3) . .
C31 N32 C33 110.0(3) . .
C31 N32 B1 119.6(3) . .
C33 N32 B1 130.1(3) . .
N32 C31 N31 105.0(3) . 1_556
N32 C31 Co1 120.2(3) . .
N31 C31 Co1 134.4(3) 1_556 .
C33 C32 N31 107.0(4) 1_554 .
C33 C32 H32 126.5 1_554 .
N31 C32 H32 126.5 . .
C32 C33 N32 108.2(4) 1_556 .
C32 C33 H33 125.9 1_556 .
N32 C33 H33 125.9 . .
N31 C34 C35 108.4(3) . .
N31 C34 C36 108.0(3) . .
C35 C34 C36 112.8(4) . .
N31 C34 C37 110.1(4) . .
C35 C34 C37 109.5(4) . .
C36 C34 C37 108.1(4) . .
C34 C35 H35A 109.5 . .
C34 C35 H35B 109.5 . .
H35A C35 H35B 109.5 . .
C34 C35 H35C 109.5 . .
H35A C35 H35C 109.5 . .
H35B C35 H35C 109.5 . .
C34 C36 H36A 109.5 . .
C34 C36 H36B 109.5 . .
H36A C36 H36B 109.5 . .
C34 C36 H36C 109.5 . .
H36A C36 H36C 109.5 . .
H36B C36 H36C 109.5 . .
C34 C37 H37A 109.5 . .
C34 C37 H37B 109.5 . .
H37A C37 H37B 109.5 . .
C34 C37 H37C 109.5 . .
H37A C37 H37C 109.5 . .
H37B C37 H37C 109.5 . .
C41 N41 Co1 179.7(3) . 1_554
N41 C41 C43 110.7(4) . .
N41 C41 C44 110.6(4) . .
C43 C41 C44 108.2(6) . .
N41 C41 C42 109.8(4) . .
C43 C41 C42 108.5(5) . .
C44 C41 C42 108.9(5) . .
C41 C42 H42A 109.5 . .
C41 C42 H42B 109.5 . .
H42A C42 H42B 109.5 . .
C41 C42 H42C 109.5 . .
H42A C42 H42C 109.5 . .
H42B C42 H42C 109.5 . .
C41 C43 H43A 109.5 . .
C41 C43 H43B 109.5 . .
H43A C43 H43B 109.5 . .
C41 C43 H43C 109.5 . .
H43A C43 H43C 109.5 . .
H43B C43 H43C 109.5 . .
C41 C44 H44A 109.5 . .
C41 C44 H44B 109.5 . .
H44A C44 H44B 109.5 . .
C41 C44 H44C 109.5 . .
H44A C44 H44C 109.5 . .
H44B C44 H44C 109.5 . .
C56 C51 C52 115.6(4) . .
C56 C51 B1 122.5(4) . .
C52 C51 B1 121.6(4) . .
C53 C52 C51 122.4(5) . .
C53 C52 H52 118.8 . .
C51 C52 H52 118.8 . .
C54 C53 C52 120.4(5) . .
C54 C53 H53 119.8 . .
C52 C53 H53 119.8 . .
C55 C54 C53 119.2(4) . .
C55 C54 H54 120.4 . .
C53 C54 H54 120.4 . .
C54 C55 C56 120.0(5) . .
C54 C55 H55 120.0 . .
C56 C55 H55 120.0 . .
C51 C56 C55 122.2(5) . .
C51 C56 H56 118.9 . .
C55 C56 H56 118.9 . .
O61 C61 C62 121.6(8) . .
O61 C61 C63 121.9(9) . .
C62 C61 C63 116.5(7) . .
C63 C62 C61 122.7(8) 3_656 .
C63 C62 H62 118.7 3_656 .
C61 C62 H62 118.7 . .
C62 C63 C61 120.8(9) 3_656 .
C62 C63 H63 119.6 3_656 .
C61 C63 H63 119.6 . .

loop_
_geom_bond_atom_site_label_1
_geom_bond_atom_site_label_2
_geom_bond_distance
_geom_bond_site_symmetry_2
Co1 N41 1.660(3) 1_556
Co1 C21 1.949(4) .
Co1 C31 1.952(4) .
Co1 C11 1.988(4) .
B1 N21 1.544(6) .
B1 N12 1.560(5) .
B1 N32 1.561(5) .
B1 C51 1.617(6) .
N11 C11 1.379(5) .
N11 C12 1.379(6) .
N11 C14 1.491(6) .
N12 C11 1.359(5) .
N12 C13 1.381(5) .
C12 C13 1.339(6) .
C12 H12 0.9300 .
C13 H13 0.9300 .
C14 C16 1.510(7) .
C14 C17 1.528(7) 1_556
C14 C15 1.528(7) .
C15 H15A 0.9600 .
C15 H15B 0.9600 .
C15 H15C 0.9600 .
C16 H16A 0.9600 .
C16 H16B 0.9600 .
C16 H16C 0.9600 .
C17 C14 1.528(7) 1_554
C17 H17A 0.9600 .
C17 H17B 0.9600 .
C17 H17C 0.9600 .
N21 C21 1.356(5) .
N21 C22 1.379(5) .
N22 C21 1.375(5) .
N22 C23 1.390(5) .
N22 C24 1.492(5) .
C22 C23 1.335(6) .
C22 H22 0.9300 .
C23 H23 0.9300 .
C24 C25 1.517(6) .
C24 C26 1.517(6) .
C24 C27 1.519(6) .
C25 H25A 0.9600 .
C25 H25B 0.9600 .
C25 H25C 0.9600 .
C26 H26A 0.9600 .
C26 H26B 0.9600 .
C26 H26C 0.9600 .
C27 H27A 0.9600 .
C27 H27B 0.9600 .
C27 H27C 0.9600 .
N31 C31 1.378(5) 1_554
N31 C32 1.383(5) .
N31 C34 1.496(5) .
N32 C31 1.361(5) .
N32 C33 1.373(5) .
C31 N31 1.378(5) 1_556
C32 C33 1.341(6) 1_554
C32 H32 0.9300 .
C33 C32 1.341(6) 1_556
C33 H33 0.9300 .
C34 C35 1.518(6) .
C34 C36 1.520(7) .
C34 C37 1.527(6) .
C35 H35A 0.9600 .
C35 H35B 0.9600 .
C35 H35C 0.9600 .
C36 H36A 0.9600 .
C36 H36B 0.9600 .
C36 H36C 0.9600 .
C37 H37A 0.9600 .
C37 H37B 0.9600 .
C37 H37C 0.9600 .
N41 C41 1.463(5) .
N41 Co1 1.660(3) 1_554
C41 C43 1.500(7) .
C41 C44 1.511(8) .
C41 C42 1.517(7) .
C42 H42A 0.9600 .
C42 H42B 0.9600 .
C42 H42C 0.9600 .
C43 H43A 0.9600 .
C43 H43B 0.9600 .
C43 H43C 0.9600 .
C44 H44A 0.9600 .
C44 H44B 0.9600 .
C44 H44C 0.9600 .
C51 C56 1.390(6) .
C51 C52 1.393(6) .
C52 C53 1.377(6) .
C52 H52 0.9300 .
C53 C54 1.375(8) .
C53 H53 0.9300 .
C54 C55 1.364(8) .
C54 H54 0.9300 .
C55 C56 1.395(7) .
C55 H55 0.9300 .
C56 H56 0.9300 .
C61 O61 1.223(10) .
C61 C62 1.437(14) .
C61 C63 1.452(13) .
C62 C63 1.323(13) 3_656
C62 H62 0.9300 .
C63 C62 1.323(13) 3_656
C63 H63 0.9300 .
